data_7218634
loop_
_publ_author_name
'Videnova-Adrabinska, Veneta Georgieva'
'Wilk, Magdalena'
'Jarzembska, Katarzyna Natalia'
'Janczak, Jan'
'Duczmal, Marek'
'Hoffmann, J\'ozef'

_publ_section_title
;
 Synthesis, structural characterization and computational studies of
 layered metal phosphonates: [M(HO3P--C5H4N--PO3H)2(H2O)2]n [MII= Co, Zn,
 Cd]
;
_journal_name_full 'RSC Adv.'
_journal_paper_doi 10.1039/C4RA10257F
_journal_year 2014
_chemical_formula_moiety 'C10 H16 N2 O14 P4 Zn'
_chemical_formula_sum 'C10 H16 N2 O14 P4 Zn'
_chemical_formula_weight 577.50
_chemical_name_systematic
; 
 ? 
;
_space_group_IT_number 14
_symmetry_cell_setting monoclinic
_symmetry_space_group_name_Hall '-P 2yn'
_symmetry_space_group_name_H-M 'P 1 21/n 1'
_atom_sites_solution_hydrogens geom
_atom_sites_solution_primary direct
_atom_sites_solution_secondary difmap
_audit_creation_method SHELXL-97
_cell_angle_alpha 90.00
_cell_angle_beta 96.31(3)
_cell_angle_gamma 90.00
_cell_formula_units_Z 2
_cell_length_a 9.1826(18)
_cell_length_b 8.6841(17)
_cell_length_c 11.656(2)
_cell_measurement_reflns_used 1966
_cell_measurement_temperature 295(2)
_cell_measurement_theta_max 29.20
_cell_measurement_theta_min 2.93
_cell_volume 923.8(3)
_computing_cell_refinement
;
Oxford Diffraction Poland (2006). CrysAlis Red, Version 171.32.6
;
_computing_data_collection
;
Oxford Diffraction Poland (2006). CrysAlis CCD, Version 171.32.6
;
_computing_data_reduction
;
Oxford Diffraction Poland (2006). CrysAlis Red, Version 171.32.6
;
_computing_molecular_graphics
;
Brandenburg & Putz (2006). Diamond 3.0. Crystal and Molecular
Structure Visualisation, University of Bonn, Germany
;
_computing_publication_material 'SHELXL-97 (Sheldrick, 1997)'
_computing_structure_refinement 'SHELXL-97 (Sheldrick, 1997)'
_computing_structure_solution 'SHELXS-97 (Sheldrick, 1990)'
_diffrn_ambient_temperature 295(2)
_diffrn_detector_area_resol_mean '1024x1024 with blocks 2x2'
_diffrn_measured_fraction_theta_full 0.998
_diffrn_measured_fraction_theta_max 0.942
_diffrn_measurement_device_type 'KUMA KM-4 with area CCD detector'
_diffrn_measurement_method \w-scan
_diffrn_radiation_monochromator graphite
_diffrn_radiation_source 'fine-focus sealed tube'
_diffrn_radiation_type MoK\a
_diffrn_radiation_wavelength 0.71073
_diffrn_reflns_av_R_equivalents 0.0247
_diffrn_reflns_av_sigmaI/netI 0.0219
_diffrn_reflns_limit_h_max 12
_diffrn_reflns_limit_h_min -12
_diffrn_reflns_limit_k_max 10
_diffrn_reflns_limit_k_min -11
_diffrn_reflns_limit_l_max 15
_diffrn_reflns_limit_l_min -15
_diffrn_reflns_number 12006
_diffrn_reflns_theta_full 28.00
_diffrn_reflns_theta_max 29.20
_diffrn_reflns_theta_min 2.93
_exptl_absorpt_coefficient_mu 1.758
_exptl_absorpt_correction_T_max 0.7816
_exptl_absorpt_correction_T_min 0.6488
_exptl_absorpt_correction_type numerical
_exptl_absorpt_process_details
;
Oxford Diffraction Poland (2006). CrysAlis Red, Version 171.32.6
;
_exptl_crystal_colour colourless
_exptl_crystal_density_diffrn 2.076
_exptl_crystal_density_meas 2.07
_exptl_crystal_density_method floatation
_exptl_crystal_description parallelepiped
_exptl_crystal_F_000 584
_exptl_crystal_size_max 0.28
_exptl_crystal_size_mid 0.18
_exptl_crystal_size_min 0.15
_refine_diff_density_max 0.437
_refine_diff_density_min -0.325
_refine_diff_density_rms 0.068
_refine_ls_extinction_method none
_refine_ls_goodness_of_fit_ref 1.002
_refine_ls_hydrogen_treatment mixed
_refine_ls_matrix_type full
_refine_ls_number_parameters 154
_refine_ls_number_reflns 2357
_refine_ls_number_restraints 4
_refine_ls_restrained_S_all 1.001
_refine_ls_R_factor_all 0.0378
_refine_ls_R_factor_gt 0.0270
_refine_ls_shift/su_max 0.001
_refine_ls_shift/su_mean 0.000
_refine_ls_structure_factor_coef Fsqd
_refine_ls_weighting_details 'calc w=1/[\s^2^(Fo^2^)+(0.0360P)^2^+0.7230P] where P=(Fo^2^+2Fc^2^)/3'
_refine_ls_weighting_scheme calc
_refine_ls_wR_factor_gt 0.0666
_refine_ls_wR_factor_ref 0.0701
_reflns_number_gt 1966
_reflns_number_total 2357
_reflns_threshold_expression I>2\s(I)
_cod_data_source_file c4ra10257f2.cif
_cod_data_source_block compound_2
_cod_original_sg_symbol_Hall '-P 2yn '
_cod_original_sg_symbol_H-M 'P 21/n'
_cod_database_code 7218634

loop_
_symmetry_equiv_pos_as_xyz
'x, y, z'
'-x+1/2, y+1/2, -z+1/2'
'-x, -y, -z'
'x-1/2, -y-1/2, z-1/2'

loop_
_atom_site_label
_atom_site_type_symbol
_atom_site_fract_x
_atom_site_fract_y
_atom_site_fract_z
_atom_site_U_iso_or_equiv
_atom_site_adp_type
_atom_site_occupancy
_atom_site_symmetry_multiplicity
_atom_site_calc_flag
_atom_site_refinement_flags
Zn Zn 0.0000 0.0000 0.0000 0.01778(10) Uani 1 2 d S
N1 N 0.55916(19) -0.2751(2) 0.03818(14) 0.0205(4) Uani 1 1 d .
H1N H 0.5831 -0.2731 0.1116 0.025 Uiso 1 1 calc R
C2 C 0.4431(2) -0.1915(2) -0.00667(16) 0.0187(4) Uani 1 1 d .
H2 H 0.3897 -0.1340 0.0415 0.022 Uiso 1 1 calc R
C3 C 0.40375(19) -0.1915(2) -0.12477(15) 0.0148(4) Uani 1 1 d .
C4 C 0.4858(2) -0.2808(2) -0.19427(16) 0.0161(4) Uani 1 1 d .
H4 H 0.4612 -0.2815 -0.2738 0.019 Uiso 1 1 calc R
C5 C 0.6040(2) -0.3685(2) -0.14576(16) 0.0165(4) Uani 1 1 d .
C6 C 0.6386(2) -0.3612(2) -0.02678(17) 0.0212(4) Uani 1 1 d .
H6 H 0.7179 -0.4169 0.0080 0.025 Uiso 1 1 calc R
P3 P 0.23894(5) -0.09355(5) -0.18533(4) 0.01373(11) Uani 1 1 d .
O31 O 0.18741(15) 0.00937(15) -0.09518(12) 0.0198(3) Uani 1 1 d .
O32 O 0.13676(15) -0.21943(15) -0.23500(11) 0.0188(3) Uani 1 1 d .
O33 O 0.28633(17) -0.00385(15) -0.29212(12) 0.0200(3) Uani 1 1 d D
H33 H 0.320(3) 0.0820(16) -0.278(2) 0.030 Uiso 1 1 d D
P5 P 0.71429(5) -0.48881(5) -0.23059(4) 0.01484(11) Uani 1 1 d .
O51 O 0.63791(18) -0.50534(17) -0.34900(13) 0.0257(3) Uani 1 1 d .
O52 O 0.75054(16) -0.63411(16) -0.16330(12) 0.0233(3) Uani 1 1 d .
O53 O 0.86013(16) -0.39163(17) -0.23133(14) 0.0264(3) Uani 1 1 d D
H53 H 0.842(3) -0.3060(17) -0.256(2) 0.040 Uiso 1 1 d D
O1W O 0.01087(18) -0.2514(2) 0.00532(13) 0.0273(3) Uani 1 1 d D
H1W H 0.085(2) -0.288(3) 0.040(2) 0.041 Uiso 1 1 d D
H2W H 0.012(3) -0.280(3) -0.0609(12) 0.041 Uiso 1 1 d D

loop_
_atom_site_aniso_label
_atom_site_aniso_U_11
_atom_site_aniso_U_22
_atom_site_aniso_U_33
_atom_site_aniso_U_23
_atom_site_aniso_U_13
_atom_site_aniso_U_12
Zn 0.02001(17) 0.01824(17) 0.01487(16) 0.00020(12) 0.00104(12) 0.00132(12)
N1 0.0274(9) 0.0228(9) 0.0104(7) 0.0001(6) -0.0023(6) 0.0025(7)
C2 0.0229(9) 0.0181(9) 0.0151(9) -0.0010(7) 0.0021(7) 0.0005(8)
C3 0.0171(8) 0.0132(8) 0.0136(8) -0.0006(7) -0.0001(7) -0.0009(7)
C4 0.0194(9) 0.0156(9) 0.0133(8) -0.0011(7) 0.0010(7) -0.0006(7)
C5 0.0187(9) 0.0141(9) 0.0168(9) 0.0003(7) 0.0014(7) 0.0001(7)
C6 0.0230(10) 0.0230(10) 0.0168(9) 0.0020(8) -0.0018(8) 0.0041(8)
P3 0.0162(2) 0.0121(2) 0.0126(2) -0.00170(17) 0.00058(17) 0.00137(18)
O31 0.0225(7) 0.0188(7) 0.0184(7) -0.0053(5) 0.0038(6) 0.0019(5)
O32 0.0221(7) 0.0160(7) 0.0176(7) -0.0016(5) -0.0014(5) -0.0016(5)
O33 0.0299(8) 0.0151(7) 0.0152(6) 0.0011(5) 0.0028(6) -0.0017(6)
P5 0.0162(2) 0.0129(2) 0.0153(2) 0.00077(18) 0.00151(18) 0.00158(18)
O51 0.0286(8) 0.0303(9) 0.0176(7) -0.0027(6) -0.0005(6) 0.0033(6)
O52 0.0298(8) 0.0149(7) 0.0250(8) 0.0035(6) 0.0017(6) 0.0047(6)
O53 0.0198(7) 0.0213(8) 0.0387(9) 0.0012(7) 0.0061(6) -0.0031(6)
O1W 0.0343(8) 0.0245(8) 0.0228(8) -0.0016(6) 0.0021(7) 0.0024(7)

loop_
_atom_type_symbol
_atom_type_description
_atom_type_scat_dispersion_real
_atom_type_scat_dispersion_imag
_atom_type_scat_source
C C 0.0033 0.0016 'International Tables Vol C Tables 4.2.6.8 and 6.1.1.4'
H H 0.0000 0.0000 'International Tables Vol C Tables 4.2.6.8 and 6.1.1.4'
N N 0.0061 0.0033 'International Tables Vol C Tables 4.2.6.8 and 6.1.1.4'
O O 0.0106 0.0060 'International Tables Vol C Tables 4.2.6.8 and 6.1.1.4'
P P 0.1023 0.0942 'International Tables Vol C Tables 4.2.6.8 and 6.1.1.4'
Zn Zn 0.2839 1.4301 'International Tables Vol C Tables 4.2.6.8 and 6.1.1.4'

loop_
_geom_angle_atom_site_label_1
_geom_angle_atom_site_label_2
_geom_angle_atom_site_label_3
_geom_angle
_geom_angle_site_symmetry_1
_geom_angle_site_symmetry_3
O51 Zn O51 180.00(8) 2_554 4_556
O51 Zn O31 90.68(6) 2_554 .
O51 Zn O31 89.32(6) 4_556 .
O51 Zn O31 89.32(6) 2_554 3
O51 Zn O31 90.68(6) 4_556 3
O31 Zn O31 180.00(9) . 3
O51 Zn O1W 91.36(6) 2_554 .
O51 Zn O1W 88.64(6) 4_556 .
O31 Zn O1W 90.90(6) . .
O31 Zn O1W 89.10(6) 3 .
O51 Zn O1W 88.64(6) 2_554 3
O51 Zn O1W 91.36(6) 4_556 3
O31 Zn O1W 89.10(6) . 3
O31 Zn O1W 90.90(6) 3 3
O1W Zn O1W 180.0 . 3
C6 N1 C2 122.65(17) . .
C6 N1 H1N 118.7 . .
C2 N1 H1N 118.7 . .
N1 C2 C3 119.67(18) . .
N1 C2 H2 120.2 . .
C3 C2 H2 120.2 . .
C2 C3 C4 118.50(17) . .
C2 C3 P3 120.23(15) . .
C4 C3 P3 120.99(13) . .
C5 C4 C3 120.84(17) . .
C5 C4 H4 119.6 . .
C3 C4 H4 119.6 . .
C6 C5 C4 117.53(18) . .
C6 C5 P5 119.23(15) . .
C4 C5 P5 123.24(14) . .
N1 C6 C5 120.79(18) . .
N1 C6 H6 119.6 . .
C5 C6 H6 119.6 . .
O31 P3 O32 118.01(8) . .
O31 P3 O33 113.40(8) . .
O32 P3 O33 105.62(8) . .
O31 P3 C3 108.81(8) . .
O32 P3 C3 105.44(8) . .
O33 P3 C3 104.46(8) . .
P3 O31 Zn 132.32(8) . .
P3 O33 H33 115.1(18) . .
O51 P5 O52 117.30(9) . .
O51 P5 O53 111.09(9) . .
O52 P5 O53 108.13(9) . .
O51 P5 C5 109.03(9) . .
O52 P5 C5 107.62(9) . .
O53 P5 C5 102.61(9) . .
P5 O51 Zn 168.15(10) . 2_544
P5 O53 H53 110(2) . .
Zn O1W H1W 116(2) . .
Zn O1W H2W 107(2) . .
H1W O1W H2W 105(3) . .

loop_
_geom_bond_atom_site_label_1
_geom_bond_atom_site_label_2
_geom_bond_distance
_geom_bond_site_symmetry_2
Zn O51 2.0526(16) 2_554
Zn O51 2.0526(16) 4_556
Zn O31 2.1490(15) .
Zn O31 2.1490(15) 3
Zn O1W 2.1858(18) .
Zn O1W 2.1858(18) 3
N1 C6 1.336(3) .
N1 C2 1.347(3) .
N1 H1N 0.8600 .
C2 C3 1.384(3) .
C2 H2 0.9300 .
C3 C4 1.400(3) .
C3 P3 1.8104(19) .
C4 C5 1.394(3) .
C4 H4 0.9300 .
C5 C6 1.390(3) .
C5 P5 1.821(2) .
C6 H6 0.9300 .
P3 O31 1.4954(14) .
P3 O32 1.5136(14) .
P3 O33 1.5699(15) .
O33 H33 0.818(10) .
P5 O51 1.4848(16) .
P5 O52 1.5034(14) .
P5 O53 1.5837(15) .
O51 Zn 2.0526(16) 2_544
O53 H53 0.810(10) .
O1W H1W 0.819(10) .
O1W H2W 0.812(10) .

loop_
_geom_hbond_atom_site_label_D
_geom_hbond_atom_site_label_H
_geom_hbond_atom_site_label_A
_geom_hbond_distance_DH
_geom_hbond_distance_HA
_geom_hbond_distance_DA
_geom_hbond_angle_DHA
_geom_hbond_site_symmetry_A
N1 H1N O32 0.86 1.80 2.663(2) 177(2) 4_656
O33 H33 O32 0.818(10) 1.772(11) 2.579(2) 169(3) 2_554
O53 H53 O52 0.809(10) 1.911(13) 2.696(2) 163(3) 2_654
O1W H1W O52 0.819(10) 2.078(12) 2.880(2) 166(3) 3_645
O1W H2W O53 0.812(10) 2.495(19) 3.189(2) 144(3) 1_455
O1W H2W O32 0.812(10) 2.49(2) 3.158(2) 140(3) .
